data_1550513
loop_
_publ_author_name
'Zhang, Jinlong'
'Zhu, Lu'
'Shen, Kang'
'Yang, Huameng'
'Hang, Xiao-Chun'
'Jiang, Gaoxi'

_publ_section_title
;
 Br\/onsted acid-catalyzed aromatic annulation of alkoxyallenes with
 naphthols: a reaction sequence to larger \p-conjugated naphthopyrans with
 aggregation-induced emission characters
;
_journal_name_full 'Chemical Science'
_journal_paper_doi 10.1039/C8SC03837F
_journal_year 2019
_chemical_formula_sum 'C26 H17 Br O'
_chemical_formula_weight 425.30
_space_group_crystal_system monoclinic
_space_group_IT_number 14
_space_group_name_Hall '-P 2ybc'
_space_group_name_H-M_alt 'P 1 21/c 1'
_symmetry_space_group_name_Hall '-P 2ybc'
_symmetry_space_group_name_H-M 'P 1 21/c 1'
_atom_sites_solution_hydrogens geom
_atom_sites_solution_primary direct
_atom_sites_solution_secondary difmap
_audit_creation_method SHELXL-2014/7
_audit_update_record
;
2018-08-14 deposited with the CCDC.
2018-11-14 downloaded from the CCDC.
;
_cell_angle_alpha 90
_cell_angle_beta 114.474(2)
_cell_angle_gamma 90
_cell_formula_units_Z 4
_cell_length_a 12.8537(19)
_cell_length_b 13.3132(18)
_cell_length_c 11.8696(17)
_cell_measurement_reflns_used 3267
_cell_measurement_temperature 296(2)
_cell_measurement_theta_max 25.38
_cell_measurement_theta_min 2.43
_cell_volume 1848.7(5)
_computing_cell_refinement 'Bruker SMART'
_computing_data_collection 'Bruker SMART APEX II'
_computing_data_reduction 'Bruker SAINT'
_computing_molecular_graphics SHELXTL
_computing_publication_material SHELXTL
_computing_structure_refinement 'SHELXL-2014/7 (Sheldrick, 2014)'
_computing_structure_solution 'SHELXL-2014/7 (Sheldrick, 2014)'
_diffrn_ambient_temperature 296(2)
_diffrn_detector_area_resol_mean 'fine-focus sealed tube'
_diffrn_measured_fraction_theta_full 0.999
_diffrn_measured_fraction_theta_max 0.996
_diffrn_measurement_device_type 'Bruker APEX II area detector'
_diffrn_measurement_method '\w scan'
_diffrn_radiation_type MoK\a
_diffrn_radiation_wavelength 0.71073
_diffrn_reflns_av_R_equivalents 0.0405
_diffrn_reflns_av_unetI/netI 0.0497
_diffrn_reflns_Laue_measured_fraction_full 0.999
_diffrn_reflns_Laue_measured_fraction_max 0.996
_diffrn_reflns_limit_h_max 16
_diffrn_reflns_limit_h_min -12
_diffrn_reflns_limit_k_max 17
_diffrn_reflns_limit_k_min -12
_diffrn_reflns_limit_l_max 15
_diffrn_reflns_limit_l_min -15
_diffrn_reflns_number 11171
_diffrn_reflns_point_group_measured_fraction_full 0.999
_diffrn_reflns_point_group_measured_fraction_max 0.996
_diffrn_reflns_theta_full 25.242
_diffrn_reflns_theta_max 27.421
_diffrn_reflns_theta_min 1.741
_exptl_absorpt_coefficient_mu 2.238
_exptl_absorpt_correction_type multi-scan
_exptl_absorpt_process_details SADABS
_exptl_crystal_colour red
_exptl_crystal_density_diffrn 1.528
_exptl_crystal_description block
_exptl_crystal_F_000 864
_exptl_crystal_size_max 0.300
_exptl_crystal_size_mid 0.300
_exptl_crystal_size_min 0.300
_exptl_transmission_factor_max 0.7455
_exptl_transmission_factor_min 0.3467
_refine_diff_density_max 0.591
_refine_diff_density_min -0.735
_refine_diff_density_rms 0.066
_refine_ls_extinction_coef 0.0181(11)
_refine_ls_extinction_expression Fc^*^=kFc[1+0.001xFc^2^\l^3^/sin(2\q)]^-1/4^
_refine_ls_extinction_method 'SHELXL-2014/7 (Sheldrick 2014'
_refine_ls_goodness_of_fit_ref 1.000
_refine_ls_hydrogen_treatment constr
_refine_ls_matrix_type full
_refine_ls_number_parameters 254
_refine_ls_number_reflns 4190
_refine_ls_number_restraints 0
_refine_ls_restrained_S_all 1.000
_refine_ls_R_factor_all 0.0597
_refine_ls_R_factor_gt 0.0395
_refine_ls_shift/su_max 0.002
_refine_ls_shift/su_mean 0.000
_refine_ls_structure_factor_coef Fsqd
_refine_ls_weighting_details 'w=1/[\s^2^(Fo^2^)+(0.0500P)^2^+0.3294P] where P=(Fo^2^+2Fc^2^)/3'
_refine_ls_weighting_scheme calc
_refine_ls_wR_factor_gt 0.0907
_refine_ls_wR_factor_ref 0.0986
_reflns_Friedel_coverage 0.000
_reflns_number_gt 3139
_reflns_number_total 4190
_reflns_threshold_expression 'I > 2\s(I)'
_cod_data_source_file c8sc03837f2.cif
_cod_data_source_block 1_CCDC1
_cod_depositor_comments
;
The following automatic conversions were performed:

'_exptl_absorpt_correction_type' value 'Multi-scan' changed to
'multi-scan' according to
/home/data/users/saulius/crontab/automatic-downloads/rss-feeds/RSC/lib/dictionaries/cif_core.dic
dictionary named 'cif_core.dic' version 2.4.2 from 2011-04-26.

Automatic conversion script
Id: cif_fix_values 4973 2017-02-22 13:04:09Z antanas 
;
_cod_database_code 1550513
_shelx_shelxl_version_number 2014/7
_shelx_space_group_comment
;
The symmetry employed for this shelxl refinement is uniquely defined
by the following loop, which should always be used as a source of
symmetry information in preference to the above space-group names.
They are only intended as comments.
;
_shelx_estimated_absorpt_t_min 0.553
_shelx_estimated_absorpt_t_max 0.553

loop_
_space_group_symop_operation_xyz
'x, y, z'
'-x, y+1/2, -z+1/2'
'-x, -y, -z'
'x, -y-1/2, z-1/2'

loop_
_atom_site_label
_atom_site_type_symbol
_atom_site_fract_x
_atom_site_fract_y
_atom_site_fract_z
_atom_site_U_iso_or_equiv
_atom_site_adp_type
_atom_site_occupancy
_atom_site_site_symmetry_order
_atom_site_calc_flag
_atom_site_refinement_flags_posn
_atom_site_refinement_flags_adp
Br1 Br -0.10150(2) 1.05348(2) 0.69827(2) 0.04731(13) Uani 1 1 d . .
C1 C 0.3632(3) 0.9321(2) 1.0559(3) 0.0484(7) Uani 1 1 d . .
H1 H 0.4268 0.8962 1.0601 0.058 Uiso 1 1 calc R U
C2 C 0.3750(3) 0.9995(2) 1.1478(3) 0.0611(9) Uani 1 1 d . .
H2 H 0.4463 1.0085 1.2129 0.073 Uiso 1 1 calc R U
C3 C 0.2843(3) 1.0536(2) 1.1457(3) 0.0572(8) Uani 1 1 d . .
H3 H 0.2928 1.0989 1.2086 0.069 Uiso 1 1 calc R U
C4 C 0.1804(3) 1.0397(2) 1.0490(3) 0.0540(8) Uani 1 1 d . .
H4 H 0.1178 1.0767 1.0456 0.065 Uiso 1 1 calc R U
C5 C 0.1668(2) 0.97183(19) 0.9562(2) 0.0416(6) Uani 1 1 d . .
H5 H 0.0949 0.9630 0.8921 0.050 Uiso 1 1 calc R U
C6 C 0.2586(2) 0.91627(17) 0.9567(2) 0.0333(5) Uani 1 1 d . .
C7 C 0.2503(2) 0.84327(17) 0.8596(2) 0.0327(5) Uani 1 1 d . .
C8 C 0.3504(2) 0.77486(17) 0.8900(2) 0.0353(6) Uani 1 1 d . .
C9 C 0.4230(2) 0.7834(2) 0.8318(3) 0.0464(7) Uani 1 1 d . .
H9 H 0.4095 0.8324 0.7714 0.056 Uiso 1 1 calc R U
C10 C 0.5158(3) 0.7199(3) 0.8622(3) 0.0618(9) Uani 1 1 d . .
H10 H 0.5637 0.7259 0.8215 0.074 Uiso 1 1 calc R U
C11 C 0.5374(3) 0.6488(2) 0.9509(3) 0.0644(10) Uani 1 1 d . .
H11 H 0.6005 0.6067 0.9718 0.077 Uiso 1 1 calc R U
C12 C 0.4655(3) 0.6394(2) 1.0097(3) 0.0599(9) Uani 1 1 d . .
H12 H 0.4799 0.5905 1.0703 0.072 Uiso 1 1 calc R U
C13 C 0.3725(2) 0.70172(19) 0.9795(2) 0.0453(7) Uani 1 1 d . .
H13 H 0.3242 0.6946 1.0196 0.054 Uiso 1 1 calc R U
C14 C 0.1634(2) 0.83301(16) 0.7462(2) 0.0315(5) Uani 1 1 d . .
C15 C 0.1582(2) 0.75949(17) 0.6557(2) 0.0369(6) Uani 1 1 d . .
H15 H 0.2163 0.7121 0.6760 0.044 Uiso 1 1 calc R U
C16 C 0.0722(2) 0.75720(17) 0.5428(2) 0.0378(6) Uani 1 1 d . .
H16 H 0.0721 0.7089 0.4861 0.045 Uiso 1 1 calc R U
C17 C -0.0198(2) 0.82791(16) 0.5078(2) 0.0326(5) Uani 1 1 d . .
C18 C -0.0167(2) 0.89489(16) 0.5968(2) 0.0308(5) Uani 1 1 d . .
C19 C -0.1045(2) 0.96571(16) 0.5729(2) 0.0326(5) Uani 1 1 d . .
C20 C -0.1930(2) 0.97006(17) 0.4593(2) 0.0361(6) Uani 1 1 d . .
H20 H -0.2505 1.0174 0.4441 0.043 Uiso 1 1 calc R U
C21 C -0.1989(2) 0.90403(17) 0.3643(2) 0.0347(5) Uani 1 1 d . .
C22 C -0.1128(2) 0.83097(17) 0.3882(2) 0.0326(5) Uani 1 1 d . .
C23 C -0.1206(2) 0.76645(19) 0.2912(2) 0.0420(6) Uani 1 1 d . .
H23 H -0.0641 0.7185 0.3044 0.050 Uiso 1 1 calc R U
C24 C -0.2104(2) 0.7735(2) 0.1776(2) 0.0476(7) Uani 1 1 d . .
H24 H -0.2146 0.7298 0.1147 0.057 Uiso 1 1 calc R U
C25 C -0.2955(2) 0.8448(2) 0.1545(3) 0.0476(7) Uani 1 1 d . .
H25 H -0.3559 0.8490 0.0767 0.057 Uiso 1 1 calc R U
C26 C -0.2901(2) 0.90854(19) 0.2461(2) 0.0421(6) Uani 1 1 d . .
H26 H -0.3476 0.9559 0.2305 0.051 Uiso 1 1 calc R U
O1 O 0.06981(14) 0.89671(12) 0.71324(15) 0.0355(4) Uani 1 1 d . .

loop_
_atom_site_aniso_label
_atom_site_aniso_U_11
_atom_site_aniso_U_22
_atom_site_aniso_U_33
_atom_site_aniso_U_23
_atom_site_aniso_U_13
_atom_site_aniso_U_12
Br1 0.0543(2) 0.04634(18) 0.04538(18) -0.00499(12) 0.02472(14) 0.01347(12)
C1 0.0457(16) 0.0463(15) 0.0479(16) -0.0074(12) 0.0142(13) 0.0077(12)
C2 0.0566(19) 0.064(2) 0.0500(17) -0.0189(16) 0.0095(15) 0.0006(16)
C3 0.071(2) 0.0562(18) 0.0465(16) -0.0170(14) 0.0261(16) 0.0004(16)
C4 0.065(2) 0.0534(17) 0.0515(17) -0.0051(13) 0.0321(16) 0.0094(14)
C5 0.0448(16) 0.0443(14) 0.0394(14) -0.0017(11) 0.0212(12) 0.0037(12)
C6 0.0424(14) 0.0284(11) 0.0330(12) 0.0032(9) 0.0195(11) -0.0025(10)
C7 0.0364(13) 0.0304(12) 0.0349(12) 0.0041(9) 0.0184(11) 0.0018(10)
C8 0.0357(14) 0.0313(12) 0.0344(13) -0.0037(10) 0.0101(11) 0.0016(10)
C9 0.0446(16) 0.0483(15) 0.0496(16) -0.0042(12) 0.0228(13) 0.0006(12)
C10 0.0447(17) 0.069(2) 0.078(2) -0.0241(18) 0.0319(16) -0.0017(15)
C11 0.0445(18) 0.0478(18) 0.083(2) -0.0213(17) 0.0087(17) 0.0134(14)
C12 0.059(2) 0.0366(15) 0.065(2) 0.0022(14) 0.0069(17) 0.0135(14)
C13 0.0478(16) 0.0384(14) 0.0471(15) 0.0019(12) 0.0172(13) 0.0030(12)
C14 0.0328(13) 0.0283(11) 0.0373(12) 0.0035(9) 0.0186(11) 0.0023(9)
C15 0.0376(14) 0.0314(12) 0.0427(14) 0.0000(10) 0.0175(12) 0.0058(10)
C16 0.0422(14) 0.0331(13) 0.0403(14) -0.0080(11) 0.0193(12) 0.0027(11)
C17 0.0334(13) 0.0303(12) 0.0368(12) 0.0022(10) 0.0174(10) -0.0005(10)
C18 0.0331(13) 0.0297(12) 0.0327(12) 0.0026(9) 0.0168(10) -0.0006(9)
C19 0.0369(13) 0.0305(12) 0.0362(12) 0.0012(10) 0.0211(11) 0.0000(10)
C20 0.0357(13) 0.0306(12) 0.0452(14) 0.0062(10) 0.0201(12) 0.0054(10)
C21 0.0360(13) 0.0312(12) 0.0395(13) 0.0039(10) 0.0183(11) -0.0033(10)
C22 0.0326(13) 0.0325(12) 0.0349(12) 0.0015(10) 0.0163(11) -0.0035(10)
C23 0.0436(15) 0.0403(14) 0.0419(14) -0.0047(11) 0.0176(12) -0.0003(11)
C24 0.0540(17) 0.0493(16) 0.0367(14) -0.0049(12) 0.0159(13) -0.0042(13)
C25 0.0456(16) 0.0513(16) 0.0380(14) 0.0033(12) 0.0096(12) -0.0021(13)
C26 0.0408(15) 0.0392(13) 0.0438(15) 0.0079(12) 0.0149(12) 0.0021(11)
O1 0.0360(9) 0.0341(9) 0.0337(9) -0.0017(7) 0.0117(7) 0.0073(7)

loop_
_atom_type_symbol
_atom_type_description
_atom_type_scat_dispersion_real
_atom_type_scat_dispersion_imag
_atom_type_scat_source
C C 0.0033 0.0016 'International Tables Vol C Tables 4.2.6.8 and 6.1.1.4'
H H 0.0000 0.0000 'International Tables Vol C Tables 4.2.6.8 and 6.1.1.4'
O O 0.0106 0.0060 'International Tables Vol C Tables 4.2.6.8 and 6.1.1.4'
Br Br -0.2901 2.4595 'International Tables Vol C Tables 4.2.6.8 and 6.1.1.4'

loop_
_geom_angle_atom_site_label_1
_geom_angle_atom_site_label_2
_geom_angle_atom_site_label_3
_geom_angle
C2 C1 C6 121.5(3)
C2 C1 H1 119.2
C6 C1 H1 119.2
C3 C2 C1 121.3(3)
C3 C2 H2 119.3
C1 C2 H2 119.3
C2 C3 C4 118.4(3)
C2 C3 H3 120.8
C4 C3 H3 120.8
C3 C4 C5 121.1(3)
C3 C4 H4 119.4
C5 C4 H4 119.4
C4 C5 C6 121.2(3)
C4 C5 H5 119.4
C6 C5 H5 119.4
C1 C6 C5 116.4(2)
C1 C6 C7 119.5(2)
C5 C6 C7 124.1(2)
C14 C7 C6 127.2(2)
C14 C7 C8 116.9(2)
C6 C7 C8 115.9(2)
C9 C8 C13 118.5(2)
C9 C8 C7 121.6(2)
C13 C8 C7 119.9(2)
C8 C9 C10 120.6(3)
C8 C9 H9 119.7
C10 C9 H9 119.7
C11 C10 C9 120.5(3)
C11 C10 H10 119.8
C9 C10 H10 119.8
C10 C11 C12 119.5(3)
C10 C11 H11 120.3
C12 C11 H11 120.3
C11 C12 C13 120.5(3)
C11 C12 H12 119.7
C13 C12 H12 119.7
C12 C13 C8 120.3(3)
C12 C13 H13 119.8
C8 C13 H13 119.8
C7 C14 O1 118.7(2)
C7 C14 C15 125.2(2)
O1 C14 C15 116.1(2)
C16 C15 C14 121.9(2)
C16 C15 H15 119.1
C14 C15 H15 119.1
C15 C16 C17 121.1(2)
C15 C16 H16 119.5
C17 C16 H16 119.5
C18 C17 C22 119.5(2)
C18 C17 C16 116.6(2)
C22 C17 C16 123.9(2)
O1 C18 C17 122.8(2)
O1 C18 C19 116.1(2)
C17 C18 C19 121.1(2)
C20 C19 C18 120.1(2)
C20 C19 Br1 119.56(18)
C18 C19 Br1 120.38(18)
C19 C20 C21 120.9(2)
C19 C20 H20 119.5
C21 C20 H20 119.5
C20 C21 C26 121.2(2)
C20 C21 C22 119.5(2)
C26 C21 C22 119.3(2)
C23 C22 C21 118.2(2)
C23 C22 C17 122.9(2)
C21 C22 C17 118.9(2)
C24 C23 C22 120.7(3)
C24 C23 H23 119.7
C22 C23 H23 119.7
C23 C24 C25 121.1(3)
C23 C24 H24 119.5
C25 C24 H24 119.5
C26 C25 C24 119.7(3)
C26 C25 H25 120.2
C24 C25 H25 120.2
C25 C26 C21 121.1(3)
C25 C26 H26 119.4
C21 C26 H26 119.4
C18 O1 C14 121.36(18)

loop_
_geom_bond_atom_site_label_1
_geom_bond_atom_site_label_2
_geom_bond_distance
Br1 C19 1.880(2)
C1 C2 1.372(4)
C1 C6 1.388(4)
C1 H1 0.9300
C2 C3 1.362(4)
C2 H2 0.9300
C3 C4 1.365(5)
C3 H3 0.9300
C4 C5 1.379(4)
C4 H4 0.9300
C5 C6 1.390(4)
C5 H5 0.9300
C6 C7 1.477(3)
C7 C14 1.354(3)
C7 C8 1.493(3)
C8 C9 1.377(4)
C8 C13 1.381(4)
C9 C10 1.383(4)
C9 H9 0.9300
C10 C11 1.355(5)
C10 H10 0.9300
C11 C12 1.375(5)
C11 H11 0.9300
C12 C13 1.376(4)
C12 H12 0.9300
C13 H13 0.9300
C14 O1 1.389(3)
C14 C15 1.435(3)
C15 C16 1.339(3)
C15 H15 0.9300
C16 C17 1.432(3)
C16 H16 0.9300
C17 C18 1.371(3)
C17 C22 1.428(3)
C18 O1 1.369(3)
C18 C19 1.406(3)
C19 C20 1.359(3)
C20 C21 1.406(4)
C20 H20 0.9300
C21 C26 1.408(4)
C21 C22 1.411(3)
C22 C23 1.407(3)
C23 C24 1.368(4)
C23 H23 0.9300
C24 C25 1.388(4)
C24 H24 0.9300
C25 C26 1.358(4)
C25 H25 0.9300
C26 H26 0.9300

loop_
_geom_torsion_atom_site_label_1
_geom_torsion_atom_site_label_2
_geom_torsion_atom_site_label_3
_geom_torsion_atom_site_label_4
_geom_torsion
C6 C1 C2 C3 0.2(5)
C1 C2 C3 C4 -0.4(5)
C2 C3 C4 C5 0.8(5)
C3 C4 C5 C6 -1.0(5)
C2 C1 C6 C5 -0.4(4)
C2 C1 C6 C7 179.6(3)
C4 C5 C6 C1 0.8(4)
C4 C5 C6 C7 -179.2(2)
C1 C6 C7 C14 -165.6(3)
C5 C6 C7 C14 14.5(4)
C1 C6 C7 C8 13.2(3)
C5 C6 C7 C8 -166.7(2)
C14 C7 C8 C9 68.8(3)
C6 C7 C8 C9 -110.1(3)
C14 C7 C8 C13 -112.1(3)
C6 C7 C8 C13 69.0(3)
C13 C8 C9 C10 0.2(4)
C7 C8 C9 C10 179.4(2)
C8 C9 C10 C11 -0.7(4)
C9 C10 C11 C12 0.8(5)
C10 C11 C12 C13 -0.3(5)
C11 C12 C13 C8 -0.2(4)
C9 C8 C13 C12 0.3(4)
C7 C8 C13 C12 -178.9(2)
C6 C7 C14 O1 0.2(4)
C8 C7 C14 O1 -178.6(2)
C6 C7 C14 C15 -178.7(2)
C8 C7 C14 C15 2.5(4)
C7 C14 C15 C16 -176.4(2)
O1 C14 C15 C16 4.7(3)
C14 C15 C16 C17 -0.7(4)
C15 C16 C17 C18 -2.2(4)
C15 C16 C17 C22 178.6(2)
C22 C17 C18 O1 -179.7(2)
C16 C17 C18 O1 1.0(3)
C22 C17 C18 C19 0.9(3)
C16 C17 C18 C19 -178.4(2)
O1 C18 C19 C20 179.1(2)
C17 C18 C19 C20 -1.4(4)
O1 C18 C19 Br1 -1.8(3)
C17 C18 C19 Br1 177.56(18)
C18 C19 C20 C21 0.3(4)
Br1 C19 C20 C21 -178.67(18)
C19 C20 C21 C26 -179.6(2)
C19 C20 C21 C22 1.2(4)
C20 C21 C22 C23 -179.5(2)
C26 C21 C22 C23 1.3(3)
C20 C21 C22 C17 -1.7(3)
C26 C21 C22 C17 179.1(2)
C18 C17 C22 C23 178.4(2)
C16 C17 C22 C23 -2.4(4)
C18 C17 C22 C21 0.7(3)
C16 C17 C22 C21 179.9(2)
C21 C22 C23 C24 -1.1(4)
C17 C22 C23 C24 -178.9(2)
C22 C23 C24 C25 0.7(4)
C23 C24 C25 C26 -0.3(4)
C24 C25 C26 C21 0.5(4)
C20 C21 C26 C25 179.8(3)
C22 C21 C26 C25 -1.0(4)
C17 C18 O1 C14 3.2(3)
C19 C18 O1 C14 -177.4(2)
C7 C14 O1 C18 175.2(2)
C15 C14 O1 C18 -5.9(3)
